data_7252000
loop_
_publ_author_name
'Ittamalla, Chaitanya'
'Mukundram, N. S. S.'
'Nagireddy, Jyothirmai'
'Sridhar, B.'
'Reddy, B. V. Subba'

_publ_section_title
;
 Rh(iii)-catalyzed oxidative C--H annulation of
 6-arylpyridazin-3(2H)-ones: direct access to
 diarylpyridazino[6,1-a]isoquinolin-5-ium-3-olates
;
_journal_issue 28
_journal_name_full 'RSC Advances'
_journal_page_first 26078
_journal_page_last 26082
_journal_paper_doi 10.1039/D6RA01670G
_journal_volume 16
_journal_year 2026
_chemical_formula_moiety 'C24 H15 Cl N2 O, C H Cl3'
_chemical_formula_sum 'C25 H16 Cl4 N2 O'
_chemical_formula_weight 502.20
_space_group_crystal_system monoclinic
_space_group_IT_number 14
_space_group_name_Hall '-P 2ybc'
_space_group_name_H-M_alt 'P 1 21/c 1'
_atom_sites_solution_hydrogens geom
_audit_creation_method SHELXL-2025/1
_audit_update_record
;
2026-04-21 deposited with the CCDC.	2026-05-07 downloaded from the CCDC.
;
_cell_angle_alpha 90
_cell_angle_beta 109.818(4)
_cell_angle_gamma 90
_cell_formula_units_Z 4
_cell_length_a 13.6258(17)
_cell_length_b 14.1135(16)
_cell_length_c 12.9741(17)
_cell_measurement_reflns_used 6896
_cell_measurement_temperature 294(2)
_cell_measurement_theta_max 25.404
_cell_measurement_theta_min 2.206
_cell_volume 2347.3(5)
_computing_cell_refinement '<i>SAINT</i> (Bruker, 2019)'
_computing_data_collection '<i>APEX5</i> (Bruker, 2023)'
_computing_data_reduction 'Bruker SAINT'
_computing_molecular_graphics 'Bruker SHELXTL'
_computing_publication_material 'Bruker SHELXTL'
_computing_structure_refinement 'SHELXL-2018/3 (Sheldrick, 2019)'
_computing_structure_solution 'SHELXT 2018/2 (Sheldrick, 2019)'
_diffrn_ambient_temperature 294(2)
_diffrn_detector_area_resol_mean 7.391
_diffrn_measured_fraction_theta_full 0.997
_diffrn_measured_fraction_theta_max 0.994
_diffrn_measurement_device_type 'Bruker D8 VENTURE PHOTON III C14'
_diffrn_measurement_method '\w and \f scans'
_diffrn_radiation_type MoK\a
_diffrn_radiation_wavelength 0.71073
_diffrn_reflns_av_R_equivalents 0.0486
_diffrn_reflns_av_unetI/netI 0.0493
_diffrn_reflns_Laue_measured_fraction_full 0.997
_diffrn_reflns_Laue_measured_fraction_max 0.994
_diffrn_reflns_limit_h_max 18
_diffrn_reflns_limit_h_min -18
_diffrn_reflns_limit_k_max 18
_diffrn_reflns_limit_k_min -18
_diffrn_reflns_limit_l_max 17
_diffrn_reflns_limit_l_min -16
_diffrn_reflns_number 26455
_diffrn_reflns_point_group_measured_fraction_full 0.997
_diffrn_reflns_point_group_measured_fraction_max 0.994
_diffrn_reflns_theta_full 25.242
_diffrn_reflns_theta_max 28.380
_diffrn_reflns_theta_min 2.146
_diffrn_source 'Incoatec I\mS 3.0'
_exptl_absorpt_coefficient_mu 0.525
_exptl_absorpt_correction_T_max 0.7457
_exptl_absorpt_correction_T_min 0.6586
_exptl_absorpt_correction_type multi-scan
_exptl_absorpt_process_details
;
 SADABS 2016/2: Krause, L., Herbst-Irmer, R., Sheldrick G.M. & Stalke D.,
 J. Appl. Cryst. 48 (2015) 3-10
;
_exptl_crystal_colour colourless
_exptl_crystal_density_diffrn 1.421
_exptl_crystal_description block
_exptl_crystal_F_000 1024
_exptl_crystal_size_max 0.200
_exptl_crystal_size_mid 0.180
_exptl_crystal_size_min 0.160
_refine_diff_density_max 0.310
_refine_diff_density_min -0.405
_refine_diff_density_rms 0.052
_refine_ls_extinction_method none
_refine_ls_goodness_of_fit_ref 1.049
_refine_ls_hydrogen_treatment constr
_refine_ls_matrix_type full
_refine_ls_number_parameters 299
_refine_ls_number_reflns 5853
_refine_ls_number_restraints 0
_refine_ls_restrained_S_all 1.049
_refine_ls_R_factor_all 0.1027
_refine_ls_R_factor_gt 0.0705
_refine_ls_shift/su_max 0.000
_refine_ls_shift/su_mean 0.000
_refine_ls_structure_factor_coef Fsqd
_refine_ls_weighting_details 'w=1/[\s^2^(Fo^2^)+(0.1133P)^2^+0.8933P] where P=(Fo^2^+2Fc^2^)/3'
_refine_ls_weighting_scheme calc
_refine_ls_wR_factor_gt 0.2200
_refine_ls_wR_factor_ref 0.2471
_reflns_Friedel_coverage 0.000
_reflns_number_gt 3570
_reflns_number_total 5853
_reflns_threshold_expression 'I > 2\s(I)'
_cod_data_source_file d6ra01670g2.cif
_cod_data_source_block mo_VA771_0m_a
_cod_original_cell_volume 2347.2(5)
_cod_original_sg_symbol_H-M 'P 21/c'
_cod_database_code 7252000
_shelx_shelxl_version_number 2025/1
_shelx_space_group_comment
;
The symmetry employed for this shelxl refinement is uniquely defined
by the following loop, which should always be used as a source of
symmetry information in preference to the above space-group names.
They are only intended as comments.
;
_shelx_estimated_absorpt_t_min 0.902
_shelx_estimated_absorpt_t_max 0.921

loop_
_space_group_symop_operation_xyz
'x, y, z'
'-x, y+1/2, -z+1/2'
'-x, -y, -z'
'x, -y-1/2, z-1/2'

loop_
_atom_site_label
_atom_site_type_symbol
_atom_site_fract_x
_atom_site_fract_y
_atom_site_fract_z
_atom_site_U_iso_or_equiv
_atom_site_adp_type
_atom_site_occupancy
_atom_site_site_symmetry_order
_atom_site_calc_flag
_atom_site_refinement_flags_posn
_atom_site_refinement_flags_adp
_atom_site_refinement_flags_occupancy
_atom_site_disorder_assembly
_atom_site_disorder_group
C1 C 0.38465(18) 0.37487(17) 0.5127(2) 0.0554(6) Uani 1 1 d . . . . .
C2 C 0.32134(19) 0.42459(18) 0.5534(2) 0.0584(6) Uani 1 1 d . . . . .
C3 C 0.3442(2) 0.43345(19) 0.6694(2) 0.0620(6) Uani 1 1 d . . . . .
C4 C 0.2809(3) 0.4864(2) 0.7149(3) 0.0801(8) Uani 1 1 d . . . . .
H4 H 0.222333 0.517621 0.668733 0.096 Uiso 1 1 calc R U . . .
C5 C 0.3044(3) 0.4923(3) 0.8246(3) 0.0929(11) Uani 1 1 d . . . . .
H5 H 0.261537 0.526883 0.853339 0.111 Uiso 1 1 calc R U . . .
C6 C 0.3918(3) 0.4472(3) 0.8943(3) 0.0892(10) Uani 1 1 d . . . . .
H6 H 0.407150 0.451919 0.969613 0.107 Uiso 1 1 calc R U . . .
C7 C 0.4561(3) 0.3958(2) 0.8546(3) 0.0784(8) Uani 1 1 d . . . . .
H7 H 0.514811 0.366175 0.902607 0.094 Uiso 1 1 calc R U . . .
C8 C 0.4332(2) 0.38798(19) 0.7403(2) 0.0616(6) Uani 1 1 d . . . . .
C9 C 0.4992(2) 0.33611(18) 0.6955(2) 0.0583(6) Uani 1 1 d . . . . .
C10 C 0.5905(2) 0.2870(2) 0.7595(2) 0.0700(7) Uani 1 1 d . . . . .
H10 H 0.609902 0.286697 0.835440 0.084 Uiso 1 1 calc R U . . .
C11 C 0.6486(2) 0.2414(2) 0.7108(3) 0.0728(8) Uani 1 1 d . . . . .
H11 H 0.708282 0.209606 0.753498 0.087 Uiso 1 1 calc R U . . .
C12 C 0.6208(2) 0.2406(2) 0.5943(2) 0.0619(6) Uani 1 1 d . . . . .
C13 C 0.36365(19) 0.36236(18) 0.3934(2) 0.0582(6) Uani 1 1 d . . . . .
C14 C 0.4219(3) 0.4079(2) 0.3401(2) 0.0739(8) Uani 1 1 d . . . . .
H14 H 0.479402 0.443936 0.379801 0.089 Uiso 1 1 calc R U . . .
C15 C 0.3954(3) 0.4002(3) 0.2284(3) 0.0898(10) Uani 1 1 d . . . . .
H15 H 0.434860 0.430938 0.192496 0.108 Uiso 1 1 calc R U . A 1
C17 C 0.2537(3) 0.3001(3) 0.2212(3) 0.0906(11) Uani 1 1 d . . . . .
H17 H 0.197460 0.262856 0.180938 0.109 Uiso 1 1 calc R U . B 1
C18 C 0.2797(2) 0.3078(2) 0.3328(3) 0.0746(8) Uani 1 1 d . . . . .
H18 H 0.240339 0.275951 0.368074 0.090 Uiso 1 1 calc R U . . .
C19 C 0.2266(2) 0.47249(19) 0.4770(2) 0.0621(6) Uani 1 1 d . . . . .
C20 C 0.2356(2) 0.5564(2) 0.4280(3) 0.0814(9) Uani 1 1 d . . . . .
H20 H 0.301208 0.583299 0.442409 0.098 Uiso 1 1 calc R U . . .
C21 C 0.1490(3) 0.6016(3) 0.3577(4) 0.0923(11) Uani 1 1 d . . . . .
H21 H 0.155973 0.659079 0.325792 0.111 Uiso 1 1 calc R U . C 1
C23 C 0.0417(2) 0.4781(3) 0.3838(3) 0.0885(10) Uani 1 1 d . . . . .
H23 H -0.024068 0.451462 0.368956 0.106 Uiso 1 1 calc R U . D 1
C24 C 0.1293(2) 0.4331(2) 0.4557(3) 0.0805(9) Uani 1 1 d . . . . .
H24 H 0.122049 0.376615 0.489236 0.097 Uiso 1 1 calc R U . . .
N1 N 0.47533(15) 0.33112(14) 0.58543(17) 0.0530(5) Uani 1 1 d . . . . .
N2 N 0.53240(16) 0.28544(16) 0.53264(18) 0.0592(5) Uani 1 1 d . . . . .
O1 O 0.67427(16) 0.19988(16) 0.54656(18) 0.0778(6) Uani 1 1 d . . . . .
C16 C 0.3109(3) 0.3473(3) 0.1702(3) 0.0913(11) Uani 0.579(3) 1 d . . P E 1
H16 H 0.292200 0.343621 0.094451 0.110 Uiso 0.579(3) 1 calc R U P E 1
C22 C 0.0526(2) 0.5611(3) 0.3354(3) 0.0824(9) Uani 0.579(3) 1 d . . P E 1
Cl1 Cl -0.05569(11) 0.61841(14) 0.24338(17) 0.1051(8) Uani 0.579(3) 1 d . . P E 1
C16D C 0.3109(3) 0.3473(3) 0.1702(3) 0.0913(11) Uani 0.421(3) 1 d . . P E 2
C22D C 0.0526(2) 0.5611(3) 0.3354(3) 0.0824(9) Uani 0.421(3) 1 d . . P E 2
H22D H -0.005884 0.590566 0.286701 0.099 Uiso 0.421(3) 1 calc R U P E 2
Cl1D Cl 0.2592(2) 0.33633(18) 0.03682(16) 0.1039(10) Uani 0.421(3) 1 d . . P E 2
C25 C 0.8759(3) 0.1612(3) 0.5044(3) 0.0900(10) Uani 1 1 d . . . . .
H25 H 0.815588 0.190927 0.516232 0.108 Uiso 1 1 calc R U . . .
Cl2 Cl 0.83016(14) 0.06276(11) 0.42411(15) 0.1531(6) Uani 1 1 d . . . . .
Cl3 Cl 0.92630(13) 0.24367(12) 0.43659(14) 0.1494(6) Uani 1 1 d . . . . .
Cl4 Cl 0.96360(12) 0.13435(14) 0.63167(14) 0.1617(7) Uani 1 1 d . . . . .

loop_
_atom_site_aniso_label
_atom_site_aniso_U_11
_atom_site_aniso_U_22
_atom_site_aniso_U_33
_atom_site_aniso_U_23
_atom_site_aniso_U_13
_atom_site_aniso_U_12
C1 0.0482(12) 0.0537(12) 0.0589(14) 0.0021(11) 0.0111(10) -0.0064(10)
C2 0.0532(13) 0.0531(13) 0.0663(16) 0.0005(11) 0.0170(11) -0.0058(10)
C3 0.0612(14) 0.0580(13) 0.0694(16) -0.0047(12) 0.0254(12) -0.0079(11)
C4 0.0774(19) 0.081(2) 0.087(2) -0.0071(17) 0.0342(17) 0.0022(15)
C5 0.102(3) 0.096(2) 0.096(3) -0.019(2) 0.053(2) -0.002(2)
C6 0.110(3) 0.097(2) 0.072(2) -0.0135(18) 0.045(2) -0.014(2)
C7 0.094(2) 0.083(2) 0.0605(17) 0.0016(15) 0.0287(16) -0.0072(16)
C8 0.0676(15) 0.0595(14) 0.0587(15) -0.0018(12) 0.0229(12) -0.0111(12)
C9 0.0582(13) 0.0575(13) 0.0560(14) 0.0010(11) 0.0153(11) -0.0088(11)
C10 0.0677(16) 0.0777(18) 0.0561(15) 0.0067(13) 0.0097(12) 0.0005(14)
C11 0.0577(15) 0.0808(18) 0.0677(18) 0.0075(14) 0.0053(13) 0.0055(13)
C12 0.0521(13) 0.0640(15) 0.0670(16) 0.0034(12) 0.0168(12) -0.0015(11)
C13 0.0545(13) 0.0542(13) 0.0581(14) 0.0015(11) 0.0089(11) 0.0022(10)
C14 0.0831(19) 0.0706(17) 0.0613(17) 0.0019(14) 0.0157(14) -0.0142(14)
C15 0.124(3) 0.079(2) 0.0641(19) 0.0072(16) 0.0286(19) -0.0056(19)
C17 0.081(2) 0.083(2) 0.081(2) -0.0184(19) -0.0073(17) 0.0008(17)
C18 0.0615(15) 0.0744(17) 0.0750(19) -0.0098(15) 0.0063(13) -0.0071(13)
C19 0.0548(13) 0.0595(14) 0.0706(17) -0.0017(12) 0.0193(12) 0.0003(11)
C20 0.0609(16) 0.0678(17) 0.107(3) 0.0136(17) 0.0178(16) -0.0027(13)
C21 0.0728(19) 0.078(2) 0.117(3) 0.023(2) 0.0198(19) 0.0077(16)
C23 0.0555(16) 0.093(2) 0.111(3) 0.001(2) 0.0215(16) -0.0044(15)
C24 0.0583(15) 0.0767(19) 0.102(2) 0.0096(17) 0.0208(15) -0.0041(14)
N1 0.0506(10) 0.0511(10) 0.0550(11) -0.0002(9) 0.0149(8) -0.0051(8)
N2 0.0537(11) 0.0646(12) 0.0568(12) 0.0004(10) 0.0153(9) 0.0015(9)
O1 0.0625(11) 0.0918(15) 0.0797(14) 0.0054(11) 0.0249(10) 0.0130(10)
C16 0.115(3) 0.075(2) 0.0601(18) -0.0018(16) -0.0013(19) 0.018(2)
C22 0.0674(17) 0.087(2) 0.085(2) 0.0001(17) 0.0152(15) 0.0188(16)
Cl1 0.0639(8) 0.1150(14) 0.1218(15) 0.0269(10) 0.0127(8) 0.0235(8)
C16D 0.115(3) 0.075(2) 0.0601(18) -0.0018(16) -0.0013(19) 0.018(2)
C22D 0.0674(17) 0.087(2) 0.085(2) 0.0001(17) 0.0152(15) 0.0188(16)
Cl1D 0.155(2) 0.1005(16) 0.0525(11) -0.0040(10) 0.0303(12) 0.0167(14)
C25 0.0726(19) 0.100(3) 0.099(3) -0.003(2) 0.0308(18) -0.0002(17)
Cl2 0.1786(14) 0.1128(9) 0.1671(14) -0.0367(9) 0.0574(11) -0.0232(9)
Cl3 0.1549(12) 0.1545(13) 0.1503(13) 0.0026(10) 0.0667(10) -0.0502(10)
Cl4 0.1226(10) 0.1931(16) 0.1338(12) 0.0300(11) -0.0029(9) 0.0134(10)

loop_
_atom_type_symbol
_atom_type_description
_atom_type_scat_dispersion_real
_atom_type_scat_dispersion_imag
_atom_type_scat_source
C C 0.0033 0.0016 'International Tables Vol C Tables 4.2.6.8 and 6.1.1.4'
H H 0.0000 0.0000 'International Tables Vol C Tables 4.2.6.8 and 6.1.1.4'
Cl Cl 0.1484 0.1585 'International Tables Vol C Tables 4.2.6.8 and 6.1.1.4'
N N 0.0061 0.0033 'International Tables Vol C Tables 4.2.6.8 and 6.1.1.4'
O O 0.0106 0.0060 'International Tables Vol C Tables 4.2.6.8 and 6.1.1.4'

loop_
_geom_angle_atom_site_label_1
_geom_angle_atom_site_label_2
_geom_angle_atom_site_label_3
_geom_angle
_geom_angle_site_symmetry_1
_geom_angle_site_symmetry_3
_geom_angle_publ_flag
C2 C1 N1 119.6(2) . . ?
C2 C1 C13 123.1(2) . . ?
N1 C1 C13 117.3(2) . . ?
C1 C2 C3 121.0(2) . . ?
C1 C2 C19 119.9(2) . . ?
C3 C2 C19 119.1(2) . . ?
C8 C3 C4 118.8(3) . . ?
C8 C3 C2 118.6(2) . . ?
C4 C3 C2 122.5(3) . . ?
C5 C4 C3 120.8(3) . . ?
C5 C4 H4 119.6 . . ?
C3 C4 H4 119.6 . . ?
C4 C5 C6 120.3(3) . . ?
C4 C5 H5 119.9 . . ?
C6 C5 H5 119.9 . . ?
C7 C6 C5 121.3(3) . . ?
C7 C6 H6 119.4 . . ?
C5 C6 H6 119.4 . . ?
C6 C7 C8 119.7(3) . . ?
C6 C7 H7 120.1 . . ?
C8 C7 H7 120.1 . . ?
C3 C8 C7 119.1(3) . . ?
C3 C8 C9 119.4(2) . . ?
C7 C8 C9 121.5(3) . . ?
N1 C9 C10 116.1(2) . . ?
N1 C9 C8 119.8(2) . . ?
C10 C9 C8 124.1(3) . . ?
C11 C10 C9 120.1(3) . . ?
C11 C10 H10 119.9 . . ?
C9 C10 H10 119.9 . . ?
C10 C11 C12 121.2(3) . . ?
C10 C11 H11 119.4 . . ?
C12 C11 H11 119.4 . . ?
O1 C12 N2 118.3(3) . . ?
O1 C12 C11 122.8(3) . . ?
N2 C12 C11 118.9(3) . . ?
C14 C13 C18 118.8(3) . . ?
C14 C13 C1 121.9(2) . . ?
C18 C13 C1 119.2(3) . . ?
C15 C14 C13 120.2(3) . . ?
C15 C14 H14 119.9 . . ?
C13 C14 H14 119.9 . . ?
C16D C15 C14 119.8(4) . . ?
C16 C15 C14 119.8(4) . . ?
C16 C15 H15 120.1 . . ?
C14 C15 H15 120.1 . . ?
C16D C17 C18 119.3(3) . . ?
C16 C17 C18 119.3(3) . . ?
C16 C17 H17 120.3 . . ?
C18 C17 H17 120.3 . . ?
C17 C18 C13 120.7(3) . . ?
C17 C18 H18 119.6 . . ?
C13 C18 H18 119.6 . . ?
C20 C19 C24 119.2(3) . . ?
C20 C19 C2 120.3(2) . . ?
C24 C19 C2 120.4(3) . . ?
C19 C20 C21 121.0(3) . . ?
C19 C20 H20 119.5 . . ?
C21 C20 H20 119.5 . . ?
C22D C21 C20 119.4(3) . . ?
C22 C21 C20 119.4(3) . . ?
C22 C21 H21 120.3 . . ?
C20 C21 H21 120.3 . . ?
C22D C23 C24 119.9(3) . . ?
C22 C23 C24 119.9(3) . . ?
C22 C23 H23 120.1 . . ?
C24 C23 H23 120.1 . . ?
C19 C24 C23 119.9(3) . . ?
C19 C24 H24 120.1 . . ?
C23 C24 H24 120.1 . . ?
C9 N1 N2 125.6(2) . . ?
C9 N1 C1 121.5(2) . . ?
N2 N1 C1 112.9(2) . . ?
C12 N2 N1 118.0(2) . . ?
C17 C16 C15 121.1(3) . . ?
C17 C16 H16 119.5 . . ?
C15 C16 H16 119.5 . . ?
C23 C22 C21 120.5(3) . . ?
C23 C22 Cl1 121.0(3) . . ?
C21 C22 Cl1 118.5(3) . . ?
C17 C16D C15 121.1(3) . . ?
C17 C16D Cl1D 110.9(3) . . ?
C15 C16D Cl1D 127.9(4) . . ?
C23 C22D C21 120.5(3) . . ?
C23 C22D H22D 119.7 . . ?
C21 C22D H22D 119.7 . . ?
Cl4 C25 Cl2 113.2(2) . . ?
Cl4 C25 Cl3 111.6(2) . . ?
Cl2 C25 Cl3 111.1(2) . . ?
Cl4 C25 H25 106.8 . . ?
Cl2 C25 H25 106.8 . . ?
Cl3 C25 H25 106.8 . . ?

loop_
_geom_bond_atom_site_label_1
_geom_bond_atom_site_label_2
_geom_bond_distance
_geom_bond_site_symmetry_2
_geom_bond_publ_flag
C1 C2 1.350(4) . ?
C1 N1 1.417(3) . ?
C1 C13 1.487(4) . ?
C2 C3 1.436(4) . ?
C2 C19 1.497(4) . ?
C3 C8 1.404(4) . ?
C3 C4 1.413(4) . ?
C4 C5 1.352(5) . ?
C4 H4 0.9300 . ?
C5 C6 1.383(5) . ?
C5 H5 0.9300 . ?
C6 C7 1.365(5) . ?
C6 H6 0.9300 . ?
C7 C8 1.412(4) . ?
C7 H7 0.9300 . ?
C8 C9 1.427(4) . ?
C9 N1 1.355(3) . ?
C9 C10 1.420(4) . ?
C10 C11 1.333(5) . ?
C10 H10 0.9300 . ?
C11 C12 1.428(4) . ?
C11 H11 0.9300 . ?
C12 O1 1.245(3) . ?
C12 N2 1.357(3) . ?
C13 C14 1.375(4) . ?
C13 C18 1.382(4) . ?
C14 C15 1.374(4) . ?
C14 H14 0.9300 . ?
C15 C16D 1.365(5) . ?
C15 C16 1.365(5) . ?
C15 H15 0.9300 . ?
C17 C16D 1.355(6) . ?
C17 C16 1.355(6) . ?
C17 C18 1.374(5) . ?
C17 H17 0.9300 . ?
C18 H18 0.9300 . ?
C19 C20 1.368(4) . ?
C19 C24 1.376(4) . ?
C20 C21 1.379(4) . ?
C20 H20 0.9300 . ?
C21 C22D 1.371(5) . ?
C21 C22 1.371(5) . ?
C21 H21 0.9300 . ?
C23 C22D 1.361(5) . ?
C23 C22 1.361(5) . ?
C23 C24 1.394(5) . ?
C23 H23 0.9300 . ?
C24 H24 0.9300 . ?
N1 N2 1.360(3) . ?
C16 H16 0.9300 . ?
C22 Cl1 1.750(3) . ?
C16D Cl1D 1.640(4) . ?
C22D H22D 0.9300 . ?
C25 Cl4 1.721(4) . ?
C25 Cl2 1.721(4) . ?
C25 Cl3 1.735(4) . ?
C25 H25 0.9800 . ?

loop_
_geom_torsion_atom_site_label_1
_geom_torsion_atom_site_label_2
_geom_torsion_atom_site_label_3
_geom_torsion_atom_site_label_4
_geom_torsion
_geom_torsion_site_symmetry_1
_geom_torsion_site_symmetry_2
_geom_torsion_site_symmetry_3
_geom_torsion_site_symmetry_4
_geom_torsion_publ_flag
N1 C1 C2 C3 -0.3(4) . . . . ?
C13 C1 C2 C3 179.0(2) . . . . ?
N1 C1 C2 C19 178.8(2) . . . . ?
C13 C1 C2 C19 -1.8(4) . . . . ?
C1 C2 C3 C8 -1.0(4) . . . . ?
C19 C2 C3 C8 179.8(2) . . . . ?
C1 C2 C3 C4 178.7(3) . . . . ?
C19 C2 C3 C4 -0.5(4) . . . . ?
C8 C3 C4 C5 -0.9(5) . . . . ?
C2 C3 C4 C5 179.3(3) . . . . ?
C3 C4 C5 C6 0.7(6) . . . . ?
C4 C5 C6 C7 -0.1(6) . . . . ?
C5 C6 C7 C8 -0.3(5) . . . . ?
C4 C3 C8 C7 0.5(4) . . . . ?
C2 C3 C8 C7 -179.7(2) . . . . ?
C4 C3 C8 C9 -178.5(3) . . . . ?
C2 C3 C8 C9 1.2(4) . . . . ?
C6 C7 C8 C3 0.1(4) . . . . ?
C6 C7 C8 C9 179.1(3) . . . . ?
C3 C8 C9 N1 -0.1(4) . . . . ?
C7 C8 C9 N1 -179.2(2) . . . . ?
C3 C8 C9 C10 -179.6(3) . . . . ?
C7 C8 C9 C10 1.4(4) . . . . ?
N1 C9 C10 C11 1.5(4) . . . . ?
C8 C9 C10 C11 -179.0(3) . . . . ?
C9 C10 C11 C12 -0.1(5) . . . . ?
C10 C11 C12 O1 178.9(3) . . . . ?
C10 C11 C12 N2 -1.4(4) . . . . ?
C2 C1 C13 C14 108.0(3) . . . . ?
N1 C1 C13 C14 -72.7(3) . . . . ?
C2 C1 C13 C18 -68.3(3) . . . . ?
N1 C1 C13 C18 111.1(3) . . . . ?
C18 C13 C14 C15 1.2(5) . . . . ?
C1 C13 C14 C15 -175.1(3) . . . . ?
C13 C14 C15 C16D 0.1(5) . . . . ?
C13 C14 C15 C16 0.1(5) . . . . ?
C16D C17 C18 C13 -0.5(5) . . . . ?
C16 C17 C18 C13 -0.5(5) . . . . ?
C14 C13 C18 C17 -0.9(5) . . . . ?
C1 C13 C18 C17 175.5(3) . . . . ?
C1 C2 C19 C20 -78.2(4) . . . . ?
C3 C2 C19 C20 101.0(3) . . . . ?
C1 C2 C19 C24 102.3(3) . . . . ?
C3 C2 C19 C24 -78.5(4) . . . . ?
C24 C19 C20 C21 -0.2(5) . . . . ?
C2 C19 C20 C21 -179.7(3) . . . . ?
C19 C20 C21 C22D -1.0(6) . . . . ?
C19 C20 C21 C22 -1.0(6) . . . . ?
C20 C19 C24 C23 0.9(5) . . . . ?
C2 C19 C24 C23 -179.6(3) . . . . ?
C22D C23 C24 C19 -0.4(6) . . . . ?
C22 C23 C24 C19 -0.4(6) . . . . ?
C10 C9 N1 N2 -1.6(4) . . . . ?
C8 C9 N1 N2 178.9(2) . . . . ?
C10 C9 N1 C1 178.2(2) . . . . ?
C8 C9 N1 C1 -1.3(3) . . . . ?
C2 C1 N1 C9 1.5(3) . . . . ?
C13 C1 N1 C9 -177.9(2) . . . . ?
C2 C1 N1 N2 -178.6(2) . . . . ?
C13 C1 N1 N2 1.9(3) . . . . ?
O1 C12 N2 N1 -178.9(2) . . . . ?
C11 C12 N2 N1 1.4(4) . . . . ?
C9 N1 N2 C12 0.1(3) . . . . ?
C1 N1 N2 C12 -179.7(2) . . . . ?
C18 C17 C16 C15 1.8(5) . . . . ?
C14 C15 C16 C17 -1.6(6) . . . . ?
C24 C23 C22 C21 -0.8(6) . . . . ?
C24 C23 C22 Cl1 179.1(3) . . . . ?
C20 C21 C22 C23 1.5(6) . . . . ?
C20 C21 C22 Cl1 -178.5(3) . . . . ?
C18 C17 C16D C15 1.8(5) . . . . ?
C18 C17 C16D Cl1D -174.4(3) . . . . ?
C14 C15 C16D C17 -1.6(6) . . . . ?
C14 C15 C16D Cl1D 174.0(3) . . . . ?
C24 C23 C22D C21 -0.8(6) . . . . ?
C20 C21 C22D C23 1.5(6) . . . . ?
